data_7128930
loop_
_publ_author_name
'Rivada Wheelaghan, Orestes'
'Deolka, Shubham'
'Govindarajan, Ramadoss'
'Khaskin, Eugene'
'Fayzullin, Robert R.'
'Pal, Shrinwantu'
'Khusnutdinova, Julia R.'

_publ_section_title
;
 Construction of modular Pd/Cu multimetallic chains via ligand- and
 anion-controlled metal-metal interactions
;
_journal_name_full 'Chemical Communications'
_journal_paper_doi 10.1039/D1CC04212B
_journal_year 2021
_chemical_formula_moiety 'C82 H70 N8 O2 P2 Pd4, 2(C4 H10 O)'
_chemical_formula_sum 'C90 H90 N8 O4 P2 Pd4'
_chemical_formula_weight 1835.23
_space_group_crystal_system orthorhombic
_space_group_IT_number 52
_space_group_name_Hall '-P 2a 2bc'
_space_group_name_H-M_alt 'P n n a'
_atom_sites_solution_hydrogens geom
_audit_creation_method SHELXL-2018/3
_audit_update_record
;
2021-06-02 deposited with the CCDC.	2021-09-02 downloaded from the CCDC.
;
_cell_angle_alpha 90
_cell_angle_beta 90
_cell_angle_gamma 90
_cell_formula_units_Z 4
_cell_length_a 23.1971(3)
_cell_length_b 31.5985(5)
_cell_length_c 10.45124(16)
_cell_measurement_reflns_used 29769
_cell_measurement_temperature 93(2)
_cell_measurement_theta_max 74.5700
_cell_measurement_theta_min 4.0810
_cell_volume 7660.7(2)
_computing_cell_refinement 'CrysAlisPro 1.171.40.66a (Rigaku OD, 2019)'
_computing_data_collection 'CrysAlisPro 1.171.40.66a (Rigaku OD, 2019)'
_computing_data_reduction 'CrysAlisPro 1.171.40.66a (Rigaku OD, 2019)'
_computing_molecular_graphics
;
WinGX (Farrugia, 2012); Olex2 (Dolomanov et al., 2009);
ORTEP-3 (Farrugia, 2012); PLATON (Spek, 2009)
;
_computing_publication_material
;
WinGX (Farrugia, 2012); Olex2 (Dolomanov et al., 2009);
ORTEP-3 (Farrugia, 2012); PLATON (Spek, 2009); enCIFer (Allen, 2004)
;
_computing_structure_refinement 'SHELXL-2018/3 (Sheldrick, 2015)'
_computing_structure_solution 'SHELXT-2018/2 (Sheldrick, 2015)'
_diffrn_ambient_temperature 93(2)
_diffrn_measured_fraction_theta_full 0.999
_diffrn_measured_fraction_theta_max 0.998
_diffrn_measurement_device_type 'XtaLAB Pro: Kappa dual offset/far'
_diffrn_measurement_method '\w scans'
_diffrn_radiation_probe x-ray
_diffrn_radiation_type CuK\a
_diffrn_radiation_wavelength 1.54184
_diffrn_reflns_av_R_equivalents 0.0804
_diffrn_reflns_av_unetI/netI 0.0364
_diffrn_reflns_Laue_measured_fraction_full 0.999
_diffrn_reflns_Laue_measured_fraction_max 0.998
_diffrn_reflns_limit_h_max 28
_diffrn_reflns_limit_h_min -28
_diffrn_reflns_limit_k_max 39
_diffrn_reflns_limit_k_min -38
_diffrn_reflns_limit_l_max 12
_diffrn_reflns_limit_l_min -12
_diffrn_reflns_number 95777
_diffrn_reflns_point_group_measured_fraction_full 0.999
_diffrn_reflns_point_group_measured_fraction_max 0.998
_diffrn_reflns_theta_full 67.684
_diffrn_reflns_theta_max 72.116
_diffrn_reflns_theta_min 2.797
_diffrn_source 'microfocus sealed X-ray tube'
_exptl_absorpt_coefficient_mu 8.318
_exptl_absorpt_correction_T_max 0.992
_exptl_absorpt_correction_T_min 0.774
_exptl_absorpt_correction_type gaussian
_exptl_absorpt_process_details
;
CrysAlisPro 1.171.40.66a (Rigaku Oxford Diffraction, 2019).
Numerical absorption correction based on gaussian integration over
a multifaceted crystal model. Empirical absorption correction using
spherical harmonics, frame scaling and detector area scaling,
implemented in SCALE3 ABSPACK scaling algorithm.
;
_exptl_crystal_colour red
_exptl_crystal_density_diffrn 1.591
_exptl_crystal_description plate
_exptl_crystal_F_000 3728
_exptl_crystal_recrystallization_method 'slow evaporation of a diethyl ether solution at -30 \%C'
_exptl_crystal_size_max 0.063
_exptl_crystal_size_mid 0.037
_exptl_crystal_size_min 0.017
_refine_diff_density_max 2.346
_refine_diff_density_min -1.158
_refine_diff_density_rms 0.173
_refine_ls_extinction_method none
_refine_ls_goodness_of_fit_ref 1.111
_refine_ls_hydrogen_treatment constr
_refine_ls_matrix_type full
_refine_ls_number_parameters 493
_refine_ls_number_reflns 7540
_refine_ls_number_restraints 0
_refine_ls_restrained_S_all 1.111
_refine_ls_R_factor_all 0.0655
_refine_ls_R_factor_gt 0.0560
_refine_ls_shift/su_max 0.001
_refine_ls_shift/su_mean 0.000
_refine_ls_structure_factor_coef Fsqd
_refine_ls_weighting_details 'w=1/[\s^2^(Fo^2^)+(0.0714P)^2^+41.7244P] where P=(Fo^2^+2Fc^2^)/3'
_refine_ls_weighting_scheme calc
_refine_ls_wR_factor_gt 0.1500
_refine_ls_wR_factor_ref 0.1564
_reflns_Friedel_coverage 0.000
_reflns_number_gt 6369
_reflns_number_total 7540
_reflns_threshold_expression 'I > 2\s(I)'
_cod_data_source_file d1cc04212b2.cif
_cod_data_source_block jk798
_cod_original_cell_volume 7660.69(19)
_cod_database_code 7128930
_shelx_shelxl_version_number 2018/3
_shelx_space_group_comment
;
The symmetry employed for this shelxl refinement is uniquely defined
by the following loop, which should always be used as a source of
symmetry information in preference to the above space-group names.
They are only intended as comments.
;
_shelx_estimated_absorpt_t_min 0.622
_shelx_estimated_absorpt_t_max 0.872

loop_
_space_group_symop_operation_xyz
'x, y, z'
'-x+1/2, -y, z'
'-x+1/2, y+1/2, -z+1/2'
'x, -y+1/2, -z+1/2'
'-x, -y, -z'
'x-1/2, y, -z'
'x-1/2, -y-1/2, z-1/2'
'-x, y-1/2, z-1/2'

loop_
_atom_site_label
_atom_site_type_symbol
_atom_site_fract_x
_atom_site_fract_y
_atom_site_fract_z
_atom_site_U_iso_or_equiv
_atom_site_adp_type
_atom_site_occupancy
_atom_site_site_symmetry_order
_atom_site_calc_flag
_atom_site_refinement_flags_posn
_atom_site_refinement_flags_adp
_atom_site_refinement_flags_occupancy
_atom_site_disorder_assembly
_atom_site_disorder_group
Pd1 Pd 0.48142(2) 0.36610(2) 0.42285(4) 0.02813(13) Uani 1 1 d . . . . .
Pd2 Pd 0.51326(2) 0.29051(2) 0.30126(4) 0.02516(13) Uani 1 1 d . . . . .
P1 P 0.43745(7) 0.38066(5) 0.60601(14) 0.0316(3) Uani 1 1 d . . . . .
O1 O 0.47005(18) 0.24812(14) 0.0596(4) 0.0314(9) Uani 1 1 d . . . . .
N10 N 0.5033(2) 0.40300(16) 0.2513(5) 0.0318(11) Uani 1 1 d . . . . .
N20 N 0.5892(2) 0.28384(15) 0.3960(5) 0.0285(10) Uani 1 1 d . . . . .
N11 N 0.4008(2) 0.34242(16) 0.3639(5) 0.0319(11) Uani 1 1 d . . . . .
N12 N 0.4367(2) 0.29759(15) 0.2031(4) 0.0280(10) Uani 1 1 d . . . . .
C11 C 0.3652(3) 0.3722(2) 0.5599(6) 0.0352(13) Uani 1 1 d . . . . .
H11 H 0.334176 0.378567 0.615974 0.042 Uiso 1 1 calc R U . . .
C12 C 0.3554(3) 0.3559(2) 0.4380(6) 0.0325(13) Uani 1 1 d . . . . .
C13 C 0.2973(3) 0.3507(2) 0.3899(7) 0.0390(14) Uani 1 1 d . . . . .
H13 H 0.265527 0.360222 0.439470 0.047 Uiso 1 1 calc R U . . .
C14 C 0.2881(3) 0.3323(2) 0.2739(6) 0.0378(14) Uani 1 1 d . . . . .
H14 H 0.250250 0.331330 0.239117 0.045 Uiso 1 1 calc R U . . .
C15 C 0.3350(3) 0.3144(2) 0.2047(6) 0.0320(13) Uani 1 1 d . . . . .
C16 C 0.3280(3) 0.29026(19) 0.0931(6) 0.0342(13) Uani 1 1 d . . . . .
H16 H 0.291066 0.288464 0.053961 0.041 Uiso 1 1 calc R U . . .
C17 C 0.3732(3) 0.2695(2) 0.0406(6) 0.0335(13) Uani 1 1 d . . . . .
H17 H 0.368211 0.253815 -0.036145 0.040 Uiso 1 1 calc R U . . .
C18 C 0.4286(3) 0.27120(19) 0.1005(6) 0.0321(13) Uani 1 1 d . . . . .
C19 C 0.3910(3) 0.31889(18) 0.2570(6) 0.0307(12) Uani 1 1 d . . . . .
C21 C 0.4414(3) 0.43774(19) 0.6490(6) 0.0384(14) Uani 1 1 d . . . . .
H21 H 0.412083 0.442962 0.717410 0.046 Uiso 1 1 calc R U . . .
C22 C 0.4249(4) 0.4649(2) 0.5343(8) 0.0524(19) Uani 1 1 d . . . . .
H22A H 0.453169 0.460754 0.465764 0.079 Uiso 1 1 calc R U . . .
H22B H 0.424334 0.494722 0.559590 0.079 Uiso 1 1 calc R U . . .
H22C H 0.386591 0.456550 0.503825 0.079 Uiso 1 1 calc R U . . .
C23 C 0.4994(3) 0.4514(2) 0.7014(7) 0.0459(16) Uani 1 1 d . . . . .
H23A H 0.511229 0.431994 0.769714 0.069 Uiso 1 1 calc R U . . .
H23B H 0.496470 0.480165 0.735622 0.069 Uiso 1 1 calc R U . . .
H23C H 0.528131 0.450790 0.632565 0.069 Uiso 1 1 calc R U . . .
C31 C 0.4508(3) 0.3529(2) 0.7590(6) 0.0342(13) Uani 1 1 d . . . . .
H31 H 0.489000 0.362489 0.792787 0.041 Uiso 1 1 calc R U . . .
C32 C 0.4541(4) 0.3056(2) 0.7351(7) 0.0487(18) Uani 1 1 d . . . . .
H32A H 0.417949 0.295837 0.696761 0.073 Uiso 1 1 calc R U . . .
H32B H 0.460482 0.290835 0.816368 0.073 Uiso 1 1 calc R U . . .
H32C H 0.486158 0.299527 0.676695 0.073 Uiso 1 1 calc R U . . .
C33 C 0.4053(3) 0.3631(2) 0.8586(6) 0.0413(15) Uani 1 1 d . . . . .
H33A H 0.404945 0.393635 0.874939 0.062 Uiso 1 1 calc R U . . .
H33B H 0.414086 0.347992 0.938124 0.062 Uiso 1 1 calc R U . . .
H33C H 0.367370 0.354225 0.827036 0.062 Uiso 1 1 calc R U . . .
C101 C 0.4717(3) 0.4128(2) 0.1489(6) 0.0368(14) Uani 1 1 d . . . . .
H101 H 0.434309 0.400822 0.141726 0.044 Uiso 1 1 calc R U . . .
C102 C 0.4905(4) 0.4397(2) 0.0518(7) 0.0484(18) Uani 1 1 d . . . . .
H102 H 0.466317 0.446467 -0.018662 0.058 Uiso 1 1 calc R U . . .
C103 C 0.5455(4) 0.4563(2) 0.0610(7) 0.0469(17) Uani 1 1 d . . . . .
H103 H 0.560326 0.473660 -0.005583 0.056 Uiso 1 1 calc R U . . .
C104 C 0.5797(3) 0.4474(2) 0.1704(7) 0.0413(15) Uani 1 1 d . . . . .
C105 C 0.6368(4) 0.4633(2) 0.1895(8) 0.0524(19) Uani 1 1 d . . . . .
H105 H 0.654046 0.480696 0.125899 0.063 Uiso 1 1 calc R U . . .
C106 C 0.6664(3) 0.4539(2) 0.2969(8) 0.0505(18) Uani 1 1 d . . . . .
H106 H 0.703854 0.465515 0.307948 0.061 Uiso 1 1 calc R U . . .
C107 C 0.6432(3) 0.4268(2) 0.3958(7) 0.0411(15) Uani 1 1 d . . . . .
C108 C 0.6734(3) 0.4161(2) 0.5063(8) 0.0482(17) Uani 1 1 d . . . . .
H108 H 0.711273 0.426657 0.519258 0.058 Uiso 1 1 calc R U . . .
C109 C 0.6484(3) 0.3899(2) 0.5975(7) 0.0456(17) Uani 1 1 d . . . . .
H109 H 0.669928 0.381982 0.670971 0.055 Uiso 1 1 calc R U . . .
C110 C 0.5916(3) 0.3750(2) 0.5826(6) 0.0356(14) Uani 1 1 d . . . . .
H110 H 0.575243 0.357239 0.646348 0.043 Uiso 1 1 calc R U . . .
C111 C 0.5589(3) 0.3860(2) 0.4755(6) 0.0341(13) Uani 1 1 d . . . . .
C112 C 0.5868(3) 0.41135(19) 0.3788(6) 0.0356(14) Uani 1 1 d . . . . .
C113 C 0.5563(3) 0.42096(19) 0.2634(6) 0.0354(13) Uani 1 1 d . . . . .
C201 C 0.5975(3) 0.26396(18) 0.5083(6) 0.0323(13) Uani 1 1 d . . . . .
H201 H 0.565656 0.252512 0.553802 0.039 Uiso 1 1 calc R U . . .
C202 C 0.6537(3) 0.2602(2) 0.5581(6) 0.0395(15) Uani 1 1 d . . . . .
H202 H 0.659381 0.246600 0.638130 0.047 Uiso 1 1 calc R U . . .
C203 C 0.6998(3) 0.2757(2) 0.4940(7) 0.0410(15) Uani 1 1 d . . . . .
H203 H 0.737383 0.273107 0.529221 0.049 Uiso 1 1 calc R U . . .
C204 C 0.6919(3) 0.2958(2) 0.3752(6) 0.0356(14) Uani 1 1 d . . . . .
C205 C 0.7372(3) 0.3121(2) 0.2957(7) 0.0422(16) Uani 1 1 d . . . . .
H205 H 0.776096 0.310403 0.323828 0.051 Uiso 1 1 calc R U . . .
C206 C 0.7251(3) 0.3298(2) 0.1814(7) 0.0422(15) Uani 1 1 d . . . . .
H206 H 0.756040 0.339918 0.130253 0.051 Uiso 1 1 calc R U . . .
C207 C 0.6668(3) 0.3339(2) 0.1338(6) 0.0367(14) Uani 1 1 d . . . . .
C208 C 0.6520(3) 0.35133(19) 0.0135(6) 0.0366(14) Uani 1 1 d . . . . .
H208 H 0.681036 0.362750 -0.040471 0.044 Uiso 1 1 calc R U . . .
C209 C 0.5956(3) 0.35163(19) -0.0247(6) 0.0362(14) Uani 1 1 d . . . . .
H209 H 0.586099 0.363130 -0.105968 0.043 Uiso 1 1 calc R U . . .
C210 C 0.5511(3) 0.33533(19) 0.0533(6) 0.0330(13) Uani 1 1 d . . . . .
H210 H 0.512442 0.335260 0.023181 0.040 Uiso 1 1 calc R U . . .
C211 C 0.5637(3) 0.31941(17) 0.1740(5) 0.0284(12) Uani 1 1 d . . . . .
C212 C 0.6218(3) 0.31846(18) 0.2105(5) 0.0291(12) Uani 1 1 d . . . . .
C213 C 0.6354(3) 0.29902(18) 0.3298(6) 0.0299(12) Uani 1 1 d . . . . .
O1S O 0.8274(4) 0.4628(2) -0.0767(7) 0.083(2) Uani 1 1 d . . . . .
C1S C 0.7908(5) 0.4305(3) -0.0340(13) 0.085(3) Uani 1 1 d . . . . .
H1SA H 0.808570 0.402524 -0.050114 0.102 Uiso 1 1 calc R U . . .
H1SB H 0.753570 0.431765 -0.080183 0.102 Uiso 1 1 calc R U . . .
C2S C 0.7814(5) 0.4365(3) 0.1036(15) 0.101(5) Uani 1 1 d . . . . .
H2SA H 0.766556 0.465072 0.119074 0.152 Uiso 1 1 calc R U . . .
H2SB H 0.818027 0.432850 0.149151 0.152 Uiso 1 1 calc R U . . .
H2SC H 0.753503 0.415601 0.134435 0.152 Uiso 1 1 calc R U . . .
C3S C 0.8260(6) 0.4653(4) -0.2087(12) 0.095(4) Uani 1 1 d . . . . .
H3SA H 0.785849 0.467842 -0.239636 0.114 Uiso 1 1 calc R U . . .
H3SB H 0.843624 0.439754 -0.247380 0.114 Uiso 1 1 calc R U . . .
C4S C 0.8595(7) 0.5034(4) -0.2419(12) 0.108(4) Uani 1 1 d . . . . .
H4SA H 0.854305 0.509824 -0.332891 0.163 Uiso 1 1 calc R U . . .
H4SB H 0.900439 0.498314 -0.224490 0.163 Uiso 1 1 calc R U . . .
H4SC H 0.846019 0.527325 -0.190382 0.163 Uiso 1 1 calc R U . . .

loop_
_atom_site_aniso_label
_atom_site_aniso_U_11
_atom_site_aniso_U_22
_atom_site_aniso_U_33
_atom_site_aniso_U_23
_atom_site_aniso_U_13
_atom_site_aniso_U_12
Pd1 0.0279(2) 0.0351(2) 0.0214(2) 0.00042(16) 0.00105(15) 0.00215(16)
Pd2 0.0259(2) 0.0318(2) 0.0177(2) 0.00039(15) -0.00104(14) 0.00129(15)
P1 0.0357(8) 0.0356(8) 0.0236(7) 0.0014(6) 0.0049(6) 0.0033(6)
O1 0.037(2) 0.040(2) 0.0172(19) 0.0039(16) -0.0029(16) 0.0024(18)
N10 0.040(3) 0.030(2) 0.025(2) 0.002(2) 0.002(2) 0.003(2)
N20 0.031(3) 0.034(2) 0.021(2) -0.0036(19) -0.0059(19) 0.006(2)
N11 0.028(3) 0.041(3) 0.027(3) -0.001(2) 0.000(2) 0.001(2)
N12 0.034(3) 0.033(2) 0.016(2) 0.0050(18) -0.0016(18) -0.001(2)
C11 0.032(3) 0.042(3) 0.032(3) 0.001(3) 0.008(2) 0.004(3)
C12 0.026(3) 0.045(3) 0.026(3) 0.003(2) 0.003(2) 0.007(2)
C13 0.033(3) 0.048(4) 0.036(3) 0.008(3) 0.004(3) 0.007(3)
C14 0.026(3) 0.048(4) 0.039(4) 0.010(3) -0.005(3) 0.002(3)
C15 0.027(3) 0.039(3) 0.030(3) 0.009(2) -0.004(2) 0.001(2)
C16 0.030(3) 0.039(3) 0.033(3) 0.008(3) -0.007(2) -0.007(2)
C17 0.038(3) 0.039(3) 0.023(3) 0.001(2) -0.008(2) -0.005(3)
C18 0.031(3) 0.037(3) 0.028(3) 0.009(2) -0.005(2) -0.002(2)
C19 0.030(3) 0.032(3) 0.030(3) 0.011(2) -0.002(2) -0.001(2)
C21 0.045(4) 0.033(3) 0.037(3) 0.000(3) 0.007(3) 0.006(3)
C22 0.067(5) 0.040(4) 0.050(4) 0.010(3) 0.007(4) 0.009(3)
C23 0.057(4) 0.039(4) 0.041(4) -0.009(3) 0.005(3) -0.004(3)
C31 0.040(3) 0.040(3) 0.023(3) 0.005(2) 0.002(3) 0.003(3)
C32 0.074(5) 0.043(4) 0.029(3) 0.001(3) 0.008(3) 0.006(4)
C33 0.052(4) 0.043(4) 0.029(3) 0.004(3) 0.002(3) -0.001(3)
C101 0.045(4) 0.040(3) 0.025(3) 0.001(3) 0.001(3) 0.004(3)
C102 0.069(5) 0.042(4) 0.035(4) 0.002(3) -0.003(3) 0.005(3)
C103 0.067(5) 0.036(3) 0.037(4) 0.015(3) 0.009(3) 0.010(3)
C104 0.050(4) 0.029(3) 0.046(4) -0.001(3) 0.005(3) -0.002(3)
C105 0.057(5) 0.041(4) 0.060(5) 0.004(3) 0.009(4) -0.012(3)
C106 0.040(4) 0.048(4) 0.063(5) -0.001(4) 0.002(3) -0.014(3)
C107 0.042(4) 0.035(3) 0.047(4) -0.005(3) 0.000(3) -0.002(3)
C108 0.032(3) 0.049(4) 0.064(5) -0.010(4) -0.007(3) 0.001(3)
C109 0.040(4) 0.057(4) 0.040(4) -0.009(3) -0.008(3) 0.010(3)
C110 0.034(3) 0.043(3) 0.029(3) -0.007(3) -0.004(2) 0.011(3)
C111 0.032(3) 0.039(3) 0.031(3) -0.002(3) 0.005(2) 0.001(2)
C112 0.041(4) 0.030(3) 0.036(3) -0.005(3) 0.002(3) 0.004(3)
C113 0.040(3) 0.031(3) 0.036(3) -0.004(3) 0.007(3) 0.000(2)
C201 0.040(3) 0.031(3) 0.026(3) -0.002(2) -0.009(2) 0.003(2)
C202 0.048(4) 0.039(3) 0.032(3) -0.006(3) -0.011(3) 0.011(3)
C203 0.031(3) 0.049(4) 0.043(4) -0.015(3) -0.016(3) 0.006(3)
C204 0.032(3) 0.036(3) 0.039(3) -0.013(3) -0.009(3) 0.006(2)
C205 0.028(3) 0.052(4) 0.047(4) -0.014(3) -0.002(3) -0.002(3)
C206 0.033(3) 0.049(4) 0.045(4) -0.013(3) 0.005(3) -0.005(3)
C207 0.036(3) 0.039(3) 0.036(3) -0.010(3) 0.005(3) -0.002(3)
C208 0.041(4) 0.035(3) 0.034(3) -0.002(3) 0.011(3) -0.007(3)
C209 0.049(4) 0.032(3) 0.027(3) -0.002(2) 0.006(3) -0.001(3)
C210 0.035(3) 0.039(3) 0.025(3) 0.004(2) -0.004(2) -0.001(3)
C211 0.036(3) 0.026(3) 0.024(3) -0.004(2) 0.000(2) -0.002(2)
C212 0.033(3) 0.029(3) 0.025(3) -0.005(2) -0.001(2) 0.003(2)
C213 0.031(3) 0.030(3) 0.028(3) -0.004(2) 0.001(2) 0.003(2)
O1S 0.096(5) 0.071(4) 0.082(5) -0.011(4) -0.006(4) -0.012(4)
C1S 0.071(7) 0.060(6) 0.123(10) -0.003(6) -0.007(7) -0.013(5)
C2S 0.080(8) 0.059(6) 0.165(14) 0.002(7) 0.048(8) -0.005(5)
C3S 0.118(10) 0.073(7) 0.095(9) -0.010(6) -0.030(7) -0.001(7)
C4S 0.165(14) 0.085(8) 0.075(8) -0.018(7) 0.004(8) 0.003(8)

loop_
_atom_type_symbol
_atom_type_description
_atom_type_scat_dispersion_real
_atom_type_scat_dispersion_imag
_atom_type_scat_source
C C 0.0181 0.0091 'International Tables Vol C Tables 4.2.6.8 and 6.1.1.4'
H H 0.0000 0.0000 'International Tables Vol C Tables 4.2.6.8 and 6.1.1.4'
N N 0.0311 0.0180 'International Tables Vol C Tables 4.2.6.8 and 6.1.1.4'
O O 0.0492 0.0322 'International Tables Vol C Tables 4.2.6.8 and 6.1.1.4'
P P 0.2955 0.4335 'International Tables Vol C Tables 4.2.6.8 and 6.1.1.4'
Pd Pd 0.1215 3.9337 'International Tables Vol C Tables 4.2.6.8 and 6.1.1.4'

loop_
_geom_angle_atom_site_label_1
_geom_angle_atom_site_label_2
_geom_angle_atom_site_label_3
_geom_angle
_geom_angle_site_symmetry_1
_geom_angle_site_symmetry_3
_geom_angle_publ_flag
C111 Pd1 N11 177.4(2) . . ?
C111 Pd1 N10 81.3(2) . . ?
N11 Pd1 N10 98.94(19) . . ?
C111 Pd1 P1 96.41(18) . . ?
N11 Pd1 P1 85.28(14) . . ?
N10 Pd1 P1 134.46(14) . . ?
C111 Pd1 Pd2 99.05(18) . . ?
N11 Pd1 Pd2 78.40(14) . . ?
N10 Pd1 Pd2 91.22(13) . . ?
P1 Pd1 Pd2 133.55(4) . . ?
C211 Pd2 N20 82.2(2) . . ?
C211 Pd2 N12 97.1(2) . . ?
N20 Pd2 N12 179.3(2) . . ?
C211 Pd2 O1 170.6(2) . 4 ?
N20 Pd2 O1 90.90(18) . 4 ?
N12 Pd2 O1 89.78(17) . 4 ?
C211 Pd2 Pd2 99.49(16) . 4 ?
N20 Pd2 Pd2 95.30(13) . 4 ?
N12 Pd2 Pd2 84.73(14) . 4 ?
O1 Pd2 Pd2 74.76(11) 4 4 ?
C211 Pd2 Pd1 93.84(16) . . ?
N20 Pd2 Pd1 95.51(13) . . ?
N12 Pd2 Pd1 84.61(14) . . ?
O1 Pd2 Pd1 93.11(11) 4 . ?
Pd2 Pd2 Pd1 163.856(14) 4 . ?
C11 P1 C31 108.9(3) . . ?
C11 P1 C21 105.0(3) . . ?
C31 P1 C21 104.0(3) . . ?
C11 P1 Pd1 99.8(2) . . ?
C31 P1 Pd1 124.8(2) . . ?
C21 P1 Pd1 112.8(2) . . ?
C18 O1 Pd2 116.6(3) . 4 ?
C101 N10 C113 118.3(6) . . ?
C101 N10 Pd1 130.6(5) . . ?
C113 N10 Pd1 110.8(4) . . ?
C201 N20 C213 119.7(5) . . ?
C201 N20 Pd2 126.7(4) . . ?
C213 N20 Pd2 113.4(4) . . ?
C19 N11 C12 120.2(5) . . ?
C19 N11 Pd1 125.6(4) . . ?
C12 N11 Pd1 113.9(4) . . ?
C18 N12 C19 120.8(5) . . ?
C18 N12 Pd2 116.2(4) . . ?
C19 N12 Pd2 120.9(4) . . ?
C12 C11 P1 117.5(5) . . ?
C12 C11 H11 121.3 . . ?
P1 C11 H11 121.3 . . ?
N11 C12 C11 120.3(6) . . ?
N11 C12 C13 118.9(6) . . ?
C11 C12 C13 120.7(6) . . ?
C14 C13 C12 120.2(6) . . ?
C14 C13 H13 119.9 . . ?
C12 C13 H13 119.9 . . ?
C13 C14 C15 120.1(6) . . ?
C13 C14 H14 120.0 . . ?
C15 C14 H14 120.0 . . ?
C16 C15 C19 118.9(6) . . ?
C16 C15 C14 123.3(6) . . ?
C19 C15 C14 117.7(6) . . ?
C17 C16 C15 120.6(6) . . ?
C17 C16 H16 119.7 . . ?
C15 C16 H16 119.7 . . ?
C16 C17 C18 120.1(6) . . ?
C16 C17 H17 120.0 . . ?
C18 C17 H17 120.0 . . ?
O1 C18 N12 120.3(5) . . ?
O1 C18 C17 120.5(6) . . ?
N12 C18 C17 119.2(6) . . ?
N11 C19 N12 118.3(5) . . ?
N11 C19 C15 121.7(6) . . ?
N12 C19 C15 119.9(6) . . ?
C23 C21 C22 110.3(6) . . ?
C23 C21 P1 114.0(5) . . ?
C22 C21 P1 110.1(5) . . ?
C23 C21 H21 107.4 . . ?
C22 C21 H21 107.4 . . ?
P1 C21 H21 107.4 . . ?
C21 C22 H22A 109.5 . . ?
C21 C22 H22B 109.5 . . ?
H22A C22 H22B 109.5 . . ?
C21 C22 H22C 109.5 . . ?
H22A C22 H22C 109.5 . . ?
H22B C22 H22C 109.5 . . ?
C21 C23 H23A 109.5 . . ?
C21 C23 H23B 109.5 . . ?
H23A C23 H23B 109.5 . . ?
C21 C23 H23C 109.5 . . ?
H23A C23 H23C 109.5 . . ?
H23B C23 H23C 109.5 . . ?
C33 C31 C32 110.9(6) . . ?
C33 C31 P1 112.1(4) . . ?
C32 C31 P1 109.4(4) . . ?
C33 C31 H31 108.1 . . ?
C32 C31 H31 108.1 . . ?
P1 C31 H31 108.1 . . ?
C31 C32 H32A 109.5 . . ?
C31 C32 H32B 109.5 . . ?
H32A C32 H32B 109.5 . . ?
C31 C32 H32C 109.5 . . ?
H32A C32 H32C 109.5 . . ?
H32B C32 H32C 109.5 . . ?
C31 C33 H33A 109.5 . . ?
C31 C33 H33B 109.5 . . ?
H33A C33 H33B 109.5 . . ?
C31 C33 H33C 109.5 . . ?
H33A C33 H33C 109.5 . . ?
H33B C33 H33C 109.5 . . ?
N10 C101 C102 123.6(7) . . ?
N10 C101 H101 118.2 . . ?
C102 C101 H101 118.2 . . ?
C103 C102 C101 118.0(7) . . ?
C103 C102 H102 121.0 . . ?
C101 C102 H102 121.0 . . ?
C102 C103 C104 119.8(6) . . ?
C102 C103 H103 120.1 . . ?
C104 C103 H103 120.1 . . ?
C113 C104 C103 117.5(7) . . ?
C113 C104 C105 118.4(7) . . ?
C103 C104 C105 124.1(7) . . ?
C106 C105 C104 120.6(7) . . ?
C106 C105 H105 119.7 . . ?
C104 C105 H105 119.7 . . ?
C105 C106 C107 122.4(7) . . ?
C105 C106 H106 118.8 . . ?
C107 C106 H106 118.8 . . ?
C108 C107 C112 119.2(7) . . ?
C108 C107 C106 123.3(7) . . ?
C112 C107 C106 117.5(7) . . ?
C109 C108 C107 120.2(7) . . ?
C109 C108 H108 119.9 . . ?
C107 C108 H108 119.9 . . ?
C108 C109 C110 121.0(7) . . ?
C108 C109 H109 119.5 . . ?
C110 C109 H109 119.5 . . ?
C111 C110 C109 120.8(6) . . ?
C111 C110 H110 119.6 . . ?
C109 C110 H110 119.6 . . ?
C110 C111 C112 117.3(6) . . ?
C110 C111 Pd1 129.4(5) . . ?
C112 C111 Pd1 112.8(5) . . ?
C107 C112 C113 119.5(6) . . ?
C107 C112 C111 121.3(6) . . ?
C113 C112 C111 119.1(6) . . ?
N10 C113 C104 122.6(6) . . ?
N10 C113 C112 115.9(6) . . ?
C104 C113 C112 121.5(6) . . ?
N20 C201 C202 119.6(6) . . ?
N20 C201 H201 120.2 . . ?
C202 C201 H201 120.2 . . ?
C203 C202 C201 121.2(6) . . ?
C203 C202 H202 119.4 . . ?
C201 C202 H202 119.4 . . ?
C202 C203 C204 119.8(6) . . ?
C202 C203 H203 120.1 . . ?
C204 C203 H203 120.1 . . ?
C213 C204 C203 117.1(6) . . ?
C213 C204 C205 117.6(6) . . ?
C203 C204 C205 125.3(6) . . ?
C206 C205 C204 120.6(6) . . ?
C206 C205 H205 119.7 . . ?
C204 C205 H205 119.7 . . ?
C205 C206 C207 122.4(6) . . ?
C205 C206 H206 118.8 . . ?
C207 C206 H206 118.8 . . ?
C212 C207 C208 117.4(6) . . ?
C212 C207 C206 117.9(6) . . ?
C208 C207 C206 124.6(6) . . ?
C209 C208 C207 119.7(6) . . ?
C209 C208 H208 120.2 . . ?
C207 C208 H208 120.2 . . ?
C208 C209 C210 121.9(6) . . ?
C208 C209 H209 119.1 . . ?
C210 C209 H209 119.1 . . ?
C211 C210 C209 120.1(6) . . ?
C211 C210 H210 120.0 . . ?
C209 C210 H210 120.0 . . ?
C210 C211 C212 117.3(5) . . ?
C210 C211 Pd2 130.4(5) . . ?
C212 C211 Pd2 111.9(4) . . ?
C211 C212 C207 123.6(6) . . ?
C211 C212 C213 117.4(5) . . ?
C207 C212 C213 119.0(6) . . ?
N20 C213 C204 122.6(6) . . ?
N20 C213 C212 115.0(5) . . ?
C204 C213 C212 122.4(6) . . ?
C3S O1S C1S 110.2(9) . . ?
O1S C1S C2S 107.9(9) . . ?
O1S C1S H1SA 110.1 . . ?
C2S C1S H1SA 110.1 . . ?
O1S C1S H1SB 110.1 . . ?
C2S C1S H1SB 110.1 . . ?
H1SA C1S H1SB 108.4 . . ?
C1S C2S H2SA 109.5 . . ?
C1S C2S H2SB 109.5 . . ?
H2SA C2S H2SB 109.5 . . ?
C1S C2S H2SC 109.5 . . ?
H2SA C2S H2SC 109.5 . . ?
H2SB C2S H2SC 109.5 . . ?
O1S C3S C4S 105.6(10) . . ?
O1S C3S H3SA 110.6 . . ?
C4S C3S H3SA 110.6 . . ?
O1S C3S H3SB 110.6 . . ?
C4S C3S H3SB 110.6 . . ?
H3SA C3S H3SB 108.8 . . ?
C3S C4S H4SA 109.5 . . ?
C3S C4S H4SB 109.5 . . ?
H4SA C4S H4SB 109.5 . . ?
C3S C4S H4SC 109.5 . . ?
H4SA C4S H4SC 109.5 . . ?
H4SB C4S H4SC 109.5 . . ?

loop_
_geom_bond_atom_site_label_1
_geom_bond_atom_site_label_2
_geom_bond_distance
_geom_bond_site_symmetry_2
_geom_bond_publ_flag
Pd1 C111 1.983(6) . ?
Pd1 N11 2.107(5) . ?
Pd1 N10 2.198(5) . ?
Pd1 P1 2.2173(15) . ?
Pd1 Pd2 2.8045(6) . ?
Pd2 C211 1.993(6) . ?
Pd2 N20 2.032(5) . ?
Pd2 N12 2.064(5) . ?
Pd2 O1 2.147(4) 4 ?
Pd2 Pd2 2.7754(8) 4 ?
P1 C11 1.764(7) . ?
P1 C31 1.850(6) . ?
P1 C21 1.861(6) . ?
O1 C18 1.281(8) . ?
N10 C101 1.334(8) . ?
N10 C113 1.359(8) . ?
N20 C201 1.345(8) . ?
N20 C213 1.362(8) . ?
N11 C19 1.361(8) . ?
N11 C12 1.374(8) . ?
N12 C18 1.372(8) . ?
N12 C19 1.376(8) . ?
C11 C12 1.393(9) . ?
C11 H11 0.9500 . ?
C12 C13 1.447(9) . ?
C13 C14 1.362(10) . ?
C13 H13 0.9500 . ?
C14 C15 1.424(9) . ?
C14 H14 0.9500 . ?
C15 C16 1.403(9) . ?
C15 C19 1.416(8) . ?
C16 C17 1.354(9) . ?
C16 H16 0.9500 . ?
C17 C18 1.429(8) . ?
C17 H17 0.9500 . ?
C21 C23 1.516(10) . ?
C21 C22 1.522(10) . ?
C21 H21 1.0000 . ?
C22 H22A 0.9800 . ?
C22 H22B 0.9800 . ?
C22 H22C 0.9800 . ?
C23 H23A 0.9800 . ?
C23 H23B 0.9800 . ?
C23 H23C 0.9800 . ?
C31 C33 1.518(9) . ?
C31 C32 1.519(9) . ?
C31 H31 1.0000 . ?
C32 H32A 0.9800 . ?
C32 H32B 0.9800 . ?
C32 H32C 0.9800 . ?
C33 H33A 0.9800 . ?
C33 H33B 0.9800 . ?
C33 H33C 0.9800 . ?
C101 C102 1.394(10) . ?
C101 H101 0.9500 . ?
C102 C103 1.382(11) . ?
C102 H102 0.9500 . ?
C103 C104 1.420(10) . ?
C103 H103 0.9500 . ?
C104 C113 1.393(9) . ?
C104 C105 1.430(10) . ?
C105 C106 1.349(11) . ?
C105 H105 0.9500 . ?
C106 C107 1.447(10) . ?
C106 H106 0.9500 . ?
C107 C108 1.393(11) . ?
C107 C112 1.407(10) . ?
C108 C109 1.388(11) . ?
C108 H108 0.9500 . ?
C109 C110 1.408(10) . ?
C109 H109 0.9500 . ?
C110 C111 1.395(9) . ?
C110 H110 0.9500 . ?
C111 C112 1.442(9) . ?
C112 C113 1.430(9) . ?
C201 C202 1.409(9) . ?
C201 H201 0.9500 . ?
C202 C203 1.353(10) . ?
C202 H202 0.9500 . ?
C203 C204 1.405(10) . ?
C203 H203 0.9500 . ?
C204 C213 1.399(8) . ?
C204 C205 1.436(10) . ?
C205 C206 1.348(10) . ?
C205 H205 0.9500 . ?
C206 C207 1.447(9) . ?
C206 H206 0.9500 . ?
C207 C212 1.405(9) . ?
C207 C208 1.415(10) . ?
C208 C209 1.367(10) . ?
C208 H208 0.9500 . ?
C209 C210 1.413(9) . ?
C209 H209 0.9500 . ?
C210 C211 1.389(8) . ?
C210 H210 0.9500 . ?
C211 C212 1.400(8) . ?
C212 C213 1.425(8) . ?
O1S C3S 1.382(14) . ?
O1S C1S 1.402(12) . ?
C1S C2S 1.466(17) . ?
C1S H1SA 0.9900 . ?
C1S H1SB 0.9900 . ?
C2S H2SA 0.9800 . ?
C2S H2SB 0.9800 . ?
C2S H2SC 0.9800 . ?
C3S C4S 1.474(17) . ?
C3S H3SA 0.9900 . ?
C3S H3SB 0.9900 . ?
C4S H4SA 0.9800 . ?
C4S H4SB 0.9800 . ?
C4S H4SC 0.9800 . ?

loop_
_geom_torsion_atom_site_label_1
_geom_torsion_atom_site_label_2
_geom_torsion_atom_site_label_3
_geom_torsion_atom_site_label_4
_geom_torsion
_geom_torsion_site_symmetry_1
_geom_torsion_site_symmetry_2
_geom_torsion_site_symmetry_3
_geom_torsion_site_symmetry_4
_geom_torsion_publ_flag
C31 P1 C11 C12 -125.9(5) . . . . ?
C21 P1 C11 C12 123.1(5) . . . . ?
Pd1 P1 C11 C12 6.2(5) . . . . ?
C19 N11 C12 C11 166.8(6) . . . . ?
Pd1 N11 C12 C11 -18.4(7) . . . . ?
C19 N11 C12 C13 -10.1(9) . . . . ?
Pd1 N11 C12 C13 164.8(5) . . . . ?
P1 C11 C12 N11 7.4(8) . . . . ?
P1 C11 C12 C13 -175.8(5) . . . . ?
N11 C12 C13 C14 0.9(10) . . . . ?
C11 C12 C13 C14 -175.9(6) . . . . ?
C12 C13 C14 C15 5.9(10) . . . . ?
C13 C14 C15 C16 171.7(6) . . . . ?
C13 C14 C15 C19 -3.8(9) . . . . ?
C19 C15 C16 C17 4.0(9) . . . . ?
C14 C15 C16 C17 -171.4(6) . . . . ?
C15 C16 C17 C18 1.5(9) . . . . ?
Pd2 O1 C18 N12 52.1(6) 4 . . . ?
Pd2 O1 C18 C17 -127.3(5) 4 . . . ?
C19 N12 C18 O1 -172.6(5) . . . . ?
Pd2 N12 C18 O1 -9.3(7) . . . . ?
C19 N12 C18 C17 6.9(8) . . . . ?
Pd2 N12 C18 C17 170.1(4) . . . . ?
C16 C17 C18 O1 172.5(6) . . . . ?
C16 C17 C18 N12 -7.0(9) . . . . ?
C12 N11 C19 N12 -164.5(5) . . . . ?
Pd1 N11 C19 N12 21.3(7) . . . . ?
C12 N11 C19 C15 12.4(9) . . . . ?
Pd1 N11 C19 C15 -161.7(4) . . . . ?
C18 N12 C19 N11 175.7(5) . . . . ?
Pd2 N12 C19 N11 13.2(7) . . . . ?
C18 N12 C19 C15 -1.4(8) . . . . ?
Pd2 N12 C19 C15 -163.8(4) . . . . ?
C16 C15 C19 N11 178.9(5) . . . . ?
C14 C15 C19 N11 -5.4(9) . . . . ?
C16 C15 C19 N12 -4.1(8) . . . . ?
C14 C15 C19 N12 171.5(5) . . . . ?
C11 P1 C21 C23 175.8(5) . . . . ?
C31 P1 C21 C23 61.4(6) . . . . ?
Pd1 P1 C21 C23 -76.6(5) . . . . ?
C11 P1 C21 C22 -59.7(6) . . . . ?
C31 P1 C21 C22 -174.1(5) . . . . ?
Pd1 P1 C21 C22 47.9(6) . . . . ?
C11 P1 C31 C33 -50.0(5) . . . . ?
C21 P1 C31 C33 61.6(5) . . . . ?
Pd1 P1 C31 C33 -167.1(4) . . . . ?
C11 P1 C31 C32 73.5(6) . . . . ?
C21 P1 C31 C32 -174.9(5) . . . . ?
Pd1 P1 C31 C32 -43.7(6) . . . . ?
C113 N10 C101 C102 1.6(9) . . . . ?
Pd1 N10 C101 C102 174.4(5) . . . . ?
N10 C101 C102 C103 1.5(11) . . . . ?
C101 C102 C103 C104 -3.1(10) . . . . ?
C102 C103 C104 C113 1.7(10) . . . . ?
C102 C103 C104 C105 -179.5(7) . . . . ?
C113 C104 C105 C106 -2.0(11) . . . . ?
C103 C104 C105 C106 179.1(7) . . . . ?
C104 C105 C106 C107 1.6(12) . . . . ?
C105 C106 C107 C108 178.8(7) . . . . ?
C105 C106 C107 C112 -2.3(11) . . . . ?
C112 C107 C108 C109 0.9(10) . . . . ?
C106 C107 C108 C109 179.8(7) . . . . ?
C107 C108 C109 C110 -2.3(11) . . . . ?
C108 C109 C110 C111 0.2(10) . . . . ?
C109 C110 C111 C112 3.0(9) . . . . ?
C109 C110 C111 Pd1 174.3(5) . . . . ?
C108 C107 C112 C113 -177.7(6) . . . . ?
C106 C107 C112 C113 3.3(9) . . . . ?
C108 C107 C112 C111 2.4(10) . . . . ?
C106 C107 C112 C111 -176.6(6) . . . . ?
C110 C111 C112 C107 -4.3(9) . . . . ?
Pd1 C111 C112 C107 -177.0(5) . . . . ?
C110 C111 C112 C113 175.8(6) . . . . ?
Pd1 C111 C112 C113 3.1(7) . . . . ?
C101 N10 C113 C104 -3.2(9) . . . . ?
Pd1 N10 C113 C104 -177.4(5) . . . . ?
C101 N10 C113 C112 176.3(5) . . . . ?
Pd1 N10 C113 C112 2.1(6) . . . . ?
C103 C104 C113 N10 1.6(10) . . . . ?
C105 C104 C113 N10 -177.3(6) . . . . ?
C103 C104 C113 C112 -177.9(6) . . . . ?
C105 C104 C113 C112 3.2(10) . . . . ?
C107 C112 C113 N10 176.6(6) . . . . ?
C111 C112 C113 N10 -3.5(8) . . . . ?
C107 C112 C113 C104 -4.0(9) . . . . ?
C111 C112 C113 C104 175.9(6) . . . . ?
C213 N20 C201 C202 2.0(8) . . . . ?
Pd2 N20 C201 C202 176.7(4) . . . . ?
N20 C201 C202 C203 -1.0(9) . . . . ?
C201 C202 C203 C204 -0.4(10) . . . . ?
C202 C203 C204 C213 0.8(9) . . . . ?
C202 C203 C204 C205 -177.5(6) . . . . ?
C213 C204 C205 C206 -0.1(9) . . . . ?
C203 C204 C205 C206 178.2(6) . . . . ?
C204 C205 C206 C207 1.0(10) . . . . ?
C205 C206 C207 C212 -0.5(10) . . . . ?
C205 C206 C207 C208 -178.5(6) . . . . ?
C212 C207 C208 C209 -1.5(9) . . . . ?
C206 C207 C208 C209 176.5(6) . . . . ?
C207 C208 C209 C210 0.6(9) . . . . ?
C208 C209 C210 C211 1.8(9) . . . . ?
C209 C210 C211 C212 -3.1(8) . . . . ?
C209 C210 C211 Pd2 -174.8(4) . . . . ?
C210 C211 C212 C207 2.2(9) . . . . ?
Pd2 C211 C212 C207 175.4(5) . . . . ?
C210 C211 C212 C213 -175.0(5) . . . . ?
Pd2 C211 C212 C213 -1.8(6) . . . . ?
C208 C207 C212 C211 0.1(9) . . . . ?
C206 C207 C212 C211 -178.1(6) . . . . ?
C208 C207 C212 C213 177.3(5) . . . . ?
C206 C207 C212 C213 -0.9(8) . . . . ?
C201 N20 C213 C204 -1.6(8) . . . . ?
Pd2 N20 C213 C204 -177.0(4) . . . . ?
C201 N20 C213 C212 178.4(5) . . . . ?
Pd2 N20 C213 C212 2.9(6) . . . . ?
C203 C204 C213 N20 0.2(9) . . . . ?
C205 C204 C213 N20 178.6(5) . . . . ?
C203 C204 C213 C212 -179.7(5) . . . . ?
C205 C204 C213 C212 -1.3(9) . . . . ?
C211 C212 C213 N20 -0.8(8) . . . . ?
C207 C212 C213 N20 -178.1(5) . . . . ?
C211 C212 C213 C204 179.2(5) . . . . ?
C207 C212 C213 C204 1.8(9) . . . . ?
C3S O1S C1S C2S -164.8(10) . . . . ?
C1S O1S C3S C4S 172.7(10) . . . . ?
